data_4315974
loop_
_publ_author_name
'Leslie D. Field'
'Hsiu L. Li'
'Scott J. Dalgarno'

_publ_section_title
;
 Side-on Bound Diazene and Hydrazine Complexes of Ruthenium
;
_journal_name_full 'Inorganic Chemistry'
_journal_page_first 6214
_journal_page_last 6221
_journal_paper_doi 10.1021/ic100821u
_journal_volume 49
_journal_year 2010
_chemical_formula_moiety 'C20 H52 N2 P4 Ru, C4 H8 O, 2(B F4)'
_chemical_formula_sum 'C24 H60 B2 F8 N2 O P4 Ru'
_chemical_formula_weight 791.31
_chemical_name_common LHL2262
_chemical_name_systematic
;
 ?
;
_space_group_IT_number 14
_symmetry_cell_setting monoclinic
_symmetry_space_group_name_Hall '-P 2yn'
_symmetry_space_group_name_H-M 'P 1 21/n 1'
_atom_sites_solution_hydrogens geom
_atom_sites_solution_primary direct
_atom_sites_solution_secondary difmap
_audit_creation_method SHELXL-97
_cell_angle_alpha 90.00
_cell_angle_beta 100.388(3)
_cell_angle_gamma 90.00
_cell_formula_units_Z 4
_cell_length_a 17.979(2)
_cell_length_b 11.0029(12)
_cell_length_c 18.460(2)
_cell_measurement_reflns_used 9954
_cell_measurement_temperature 100(2)
_cell_measurement_theta_max 27.10
_cell_measurement_theta_min 2.24
_cell_volume 3591.9(7)
_computing_cell_refinement 'SAINT (Bruker, 1998)'
_computing_data_collection 'Apex II'
_computing_data_reduction 'SAINT (Bruker, 1998)'
_computing_molecular_graphics 'XSeed (Barbour, 2001)'
_computing_publication_material 'local program'
_computing_structure_refinement 'SHELXL-97 (Sheldrick, 1997)'
_computing_structure_solution 'SHELXS-97 (Sheldrick, 1990)'
_diffrn_ambient_temperature 100(2)
_diffrn_measured_fraction_theta_full 0.992
_diffrn_measured_fraction_theta_max 0.992
_diffrn_measurement_device_type 'Bruker Nonius X8 Apex II CCD Diffractometer'
_diffrn_measurement_method '\f and \w scans'
_diffrn_radiation_monochromator graphite
_diffrn_radiation_source 'fine-focus sealed tube'
_diffrn_radiation_type MoK\a
_diffrn_radiation_wavelength 0.71073
_diffrn_reflns_av_R_equivalents 0.0252
_diffrn_reflns_av_sigmaI/netI 0.0241
_diffrn_reflns_limit_h_max 22
_diffrn_reflns_limit_h_min -21
_diffrn_reflns_limit_k_max 12
_diffrn_reflns_limit_k_min -14
_diffrn_reflns_limit_l_max 23
_diffrn_reflns_limit_l_min -23
_diffrn_reflns_number 29982
_diffrn_reflns_theta_full 27.12
_diffrn_reflns_theta_max 27.12
_diffrn_reflns_theta_min 2.16
_exptl_absorpt_coefficient_mu 0.678
_exptl_absorpt_correction_T_max 0.8224
_exptl_absorpt_correction_T_min 0.7500
_exptl_absorpt_correction_type multi-scan
_exptl_absorpt_process_details Bruker-SADABS
_exptl_crystal_colour Colourless
_exptl_crystal_density_diffrn 1.463
_exptl_crystal_density_method 'not measured'
_exptl_crystal_description Block
_exptl_crystal_F_000 1648
_exptl_crystal_size_max 0.45
_exptl_crystal_size_mid 0.35
_exptl_crystal_size_min 0.30
_refine_diff_density_max 0.747
_refine_diff_density_min -0.426
_refine_diff_density_rms 0.065
_refine_ls_extinction_method none
_refine_ls_goodness_of_fit_ref 1.025
_refine_ls_hydrogen_treatment constr
_refine_ls_matrix_type full
_refine_ls_number_parameters 387
_refine_ls_number_reflns 7860
_refine_ls_number_restraints 4
_refine_ls_restrained_S_all 1.025
_refine_ls_R_factor_all 0.0322
_refine_ls_R_factor_gt 0.0266
_refine_ls_shift/su_max 0.001
_refine_ls_shift/su_mean 0.000
_refine_ls_structure_factor_coef Fsqd
_refine_ls_weighting_details 'calc w=1/[\s^2^(Fo^2^)+(0.0273P)^2^+3.3777P] where P=(Fo^2^+2Fc^2^)/3'
_refine_ls_weighting_scheme calc
_refine_ls_wR_factor_gt 0.0625
_refine_ls_wR_factor_ref 0.0658
_reflns_number_gt 6937
_reflns_number_total 7860
_reflns_threshold_expression >2sigma(I)
_cod_data_source_file ic100821u_si_006.cif
_cod_data_source_block LHL2262
_cod_database_code 4315974

loop_
_symmetry_equiv_pos_as_xyz
'x, y, z'
'-x+1/2, y+1/2, -z+1/2'
'-x, -y, -z'
'x-1/2, -y-1/2, z-1/2'

loop_
_atom_site_label
_atom_site_type_symbol
_atom_site_fract_x
_atom_site_fract_y
_atom_site_fract_z
_atom_site_U_iso_or_equiv
_atom_site_adp_type
_atom_site_occupancy
_atom_site_symmetry_multiplicity
_atom_site_calc_flag
_atom_site_refinement_flags
_atom_site_disorder_assembly
_atom_site_disorder_group
Ru1 Ru 0.258628(8) 0.254333(12) 0.019167(7) 0.01214(5) Uani 1 1 d . . .
P1 P 0.32386(3) 0.16564(4) 0.12778(3) 0.01607(10) Uani 1 1 d . . .
F1 F 0.64395(7) 0.33373(12) 0.01720(7) 0.0319(3) Uani 1 1 d . . .
O1 O 0.40166(9) 0.54967(15) 0.17425(9) 0.0362(4) Uani 1 1 d . . .
N1 N 0.35294(9) 0.37133(15) 0.00649(8) 0.0176(3) Uani 1 1 d D . .
C1 C 0.32223(13) 0.32874(19) 0.24681(11) 0.0271(5) Uani 1 1 d . . .
H1A H 0.3769 0.3413 0.2519 0.041 Uiso 1 1 calc R . .
H1B H 0.3071 0.3401 0.2948 0.041 Uiso 1 1 calc R . .
H1C H 0.2955 0.3876 0.2116 0.041 Uiso 1 1 calc R . .
B1 B 0.59814(13) 0.3446(2) 0.07014(14) 0.0249(5) Uani 1 1 d . . .
P2 P 0.26467(3) 0.06117(4) -0.02682(3) 0.01512(10) Uani 1 1 d . . .
F2 F 0.61473(7) 0.45780(12) 0.10554(7) 0.0305(3) Uani 1 1 d . . .
N2 N 0.30430(9) 0.43218(14) 0.05026(8) 0.0178(3) Uani 1 1 d D . .
C2 C 0.30220(12) 0.19944(19) 0.21902(10) 0.0219(4) Uani 1 1 d . . .
H2A H 0.2475 0.1862 0.2175 0.026 Uiso 1 1 calc R . .
H2B H 0.3299 0.1411 0.2549 0.026 Uiso 1 1 calc R . .
B2 B 0.13948(13) 0.6889(2) 0.06560(13) 0.0219(5) Uani 1 1 d . . .
P3 P 0.18344(3) 0.33827(4) -0.08892(2) 0.01507(10) Uani 1 1 d . . .
F3 F 0.52217(7) 0.34385(13) 0.03645(7) 0.0350(3) Uani 1 1 d . . .
C3 C 0.47505(12) 0.1244(2) 0.20613(11) 0.0274(5) Uani 1 1 d . . .
H3A H 0.4618 0.1556 0.2519 0.041 Uiso 1 1 calc R . .
H3B H 0.5286 0.1407 0.2058 0.041 Uiso 1 1 calc R . .
H3C H 0.4659 0.0366 0.2029 0.041 Uiso 1 1 calc R . .
P4 P 0.14439(3) 0.22923(4) 0.05507(3) 0.01609(10) Uani 1 1 d . . .
F4 F 0.61218(9) 0.25305(13) 0.12157(9) 0.0429(4) Uani 1 1 d . . .
C4 C 0.42652(11) 0.18736(19) 0.14043(10) 0.0209(4) Uani 1 1 d . . .
H4A H 0.4435 0.1590 0.0952 0.025 Uiso 1 1 calc R . .
H4B H 0.4369 0.2757 0.1448 0.025 Uiso 1 1 calc R . .
F5 F 0.21031(7) 0.63517(13) 0.07952(9) 0.0418(3) Uani 1 1 d . . .
C5 C 0.31098(11) 0.00008(17) 0.12207(10) 0.0199(4) Uani 1 1 d . . .
H5A H 0.3509 -0.0403 0.1580 0.024 Uiso 1 1 calc R . .
H5B H 0.2613 -0.0218 0.1344 0.024 Uiso 1 1 calc R . .
F6 F 0.14740(10) 0.81415(12) 0.06469(8) 0.0455(4) Uani 1 1 d . . .
C6 C 0.31503(12) -0.04330(18) 0.04442(11) 0.0216(4) Uani 1 1 d . . .
H6A H 0.2924 -0.1254 0.0369 0.026 Uiso 1 1 calc R . .
H6B H 0.3687 -0.0494 0.0389 0.026 Uiso 1 1 calc R . .
F7 F 0.09898(7) 0.65737(12) 0.12021(7) 0.0303(3) Uani 1 1 d . . .
C7 C 0.39859(13) 0.0972(2) -0.08512(14) 0.0338(5) Uani 1 1 d . . .
H7A H 0.3932 0.1846 -0.0773 0.051 Uiso 1 1 calc R . .
H7B H 0.4236 0.0842 -0.1275 0.051 Uiso 1 1 calc R . .
H7C H 0.4291 0.0609 -0.0411 0.051 Uiso 1 1 calc R . .
F8 F 0.10115(7) 0.64760(13) -0.00191(7) 0.0376(3) Uani 1 1 d . . .
C8 C 0.32062(11) 0.03804(18) -0.09991(11) 0.0225(4) Uani 1 1 d . . .
H8A H 0.3269 -0.0504 -0.1067 0.027 Uiso 1 1 calc R . .
H8B H 0.2919 0.0709 -0.1466 0.027 Uiso 1 1 calc R . .
C9 C 0.18532(13) -0.14469(19) -0.10081(12) 0.0265(4) Uani 1 1 d . . .
H9A H 0.2021 -0.1318 -0.1479 0.040 Uiso 1 1 calc R . .
H9B H 0.1364 -0.1865 -0.1095 0.040 Uiso 1 1 calc R . .
H9C H 0.2227 -0.1945 -0.0686 0.040 Uiso 1 1 calc R . .
C10 C 0.17731(11) -0.02184(17) -0.06406(10) 0.0192(4) Uani 1 1 d . . .
H10A H 0.1492 -0.0352 -0.0233 0.023 Uiso 1 1 calc R . .
H10B H 0.1457 0.0313 -0.1006 0.023 Uiso 1 1 calc R . .
C11 C 0.24921(15) 0.2899(2) -0.21287(13) 0.0364(6) Uani 1 1 d . . .
H11A H 0.2504 0.3762 -0.2258 0.055 Uiso 1 1 calc R . .
H11B H 0.2470 0.2405 -0.2574 0.055 Uiso 1 1 calc R . .
H11C H 0.2949 0.2693 -0.1775 0.055 Uiso 1 1 calc R . .
C12 C 0.17941(13) 0.26458(19) -0.17855(11) 0.0245(4) Uani 1 1 d . . .
H12A H 0.1744 0.1757 -0.1725 0.029 Uiso 1 1 calc R . .
H12B H 0.1339 0.2934 -0.2126 0.029 Uiso 1 1 calc R . .
C13 C 0.14276(12) 0.54833(18) -0.17748(11) 0.0231(4) Uani 1 1 d . . .
H13A H 0.1485 0.5031 -0.2219 0.035 Uiso 1 1 calc R . .
H13B H 0.1536 0.6345 -0.1841 0.035 Uiso 1 1 calc R . .
H13C H 0.0908 0.5395 -0.1688 0.035 Uiso 1 1 calc R . .
C14 C 0.19811(11) 0.49814(17) -0.11108(10) 0.0192(4) Uani 1 1 d . . .
H14A H 0.1940 0.5482 -0.0674 0.023 Uiso 1 1 calc R . .
H14B H 0.2502 0.5074 -0.1207 0.023 Uiso 1 1 calc R . .
C15 C 0.08434(11) 0.3415(2) -0.07507(12) 0.0247(4) Uani 1 1 d . . .
H15A H 0.0740 0.4206 -0.0532 0.030 Uiso 1 1 calc R . .
H15B H 0.0503 0.3341 -0.1234 0.030 Uiso 1 1 calc R . .
C16 C 0.06759(11) 0.23838(19) -0.02442(11) 0.0222(4) Uani 1 1 d . . .
H16A H 0.0631 0.1604 -0.0516 0.027 Uiso 1 1 calc R . .
H16B H 0.0192 0.2542 -0.0077 0.027 Uiso 1 1 calc R . .
C17 C 0.11829(11) 0.09696(18) 0.10668(11) 0.0210(4) Uani 1 1 d . . .
H17A H 0.1424 0.0241 0.0895 0.025 Uiso 1 1 calc R . .
H17B H 0.1407 0.1087 0.1593 0.025 Uiso 1 1 calc R . .
C18 C 0.03430(13) 0.0698(2) 0.10177(14) 0.0365(5) Uani 1 1 d . . .
H18A H 0.0100 0.1378 0.1227 0.055 Uiso 1 1 calc R . .
H18B H 0.0283 -0.0046 0.1294 0.055 Uiso 1 1 calc R . .
H18C H 0.0107 0.0586 0.0501 0.055 Uiso 1 1 calc R . .
C19 C 0.12969(12) 0.36071(19) 0.11272(12) 0.0268(5) Uani 1 1 d . . .
H19A H 0.1700 0.3589 0.1570 0.032 Uiso 1 1 calc R . .
H19B H 0.1376 0.4351 0.0849 0.032 Uiso 1 1 calc R . .
C20 C 0.05488(13) 0.3745(2) 0.13871(13) 0.0312(5) Uani 1 1 d . . .
H20A H 0.0134 0.3713 0.0962 0.047 Uiso 1 1 calc R . .
H20B H 0.0538 0.4527 0.1639 0.047 Uiso 1 1 calc R . .
H20C H 0.0490 0.3083 0.1728 0.047 Uiso 1 1 calc R . .
C21 C 0.48053(15) 0.5300(2) 0.1862(2) 0.0518(8) Uani 1 1 d . . .
H21A H 0.4949 0.4882 0.1433 0.062 Uiso 1 1 calc R . .
H21B H 0.4962 0.4786 0.2304 0.062 Uiso 1 1 calc R . .
C22 C 0.51872(13) 0.6528(2) 0.19729(15) 0.0362(5) Uani 1 1 d . . .
H22A H 0.5322 0.6735 0.2502 0.043 Uiso 1 1 calc R . .
H22B H 0.5649 0.6552 0.1752 0.043 Uiso 1 1 calc R . .
C23 C 0.45890(13) 0.7375(2) 0.15772(14) 0.0348(5) Uani 1 1 d . . .
H23A H 0.4613 0.7428 0.1047 0.042 Uiso 1 1 calc R . .
H23B H 0.4643 0.8200 0.1794 0.042 Uiso 1 1 calc R . .
C24 C 0.38604(12) 0.6781(2) 0.16955(12) 0.0316(5) Uani 1 1 d . . .
H24A H 0.3713 0.7079 0.2156 0.038 Uiso 1 1 calc R . .
H24B H 0.3446 0.6959 0.1278 0.038 Uiso 1 1 calc R . .
H1N H 0.3555 0.4134 -0.0323 0.038 Uiso 1 1 d RD . .
H2N H 0.3972 0.3636 0.0307 0.038 Uiso 1 1 d RD . .
H4N H 0.3301 0.4528 0.0924 0.038 Uiso 1 1 d RD . .
H3N H 0.2872 0.4974 0.0285 0.038 Uiso 1 1 d RD . .

loop_
_atom_site_aniso_label
_atom_site_aniso_U_11
_atom_site_aniso_U_22
_atom_site_aniso_U_33
_atom_site_aniso_U_23
_atom_site_aniso_U_13
_atom_site_aniso_U_12
Ru1 0.01077(8) 0.01118(8) 0.01448(7) -0.00129(5) 0.00235(5) -0.00082(5)
P1 0.0161(2) 0.0157(2) 0.0159(2) 0.00080(17) 0.00161(17) -0.00144(19)
F1 0.0279(7) 0.0331(7) 0.0381(7) -0.0040(6) 0.0149(6) -0.0018(6)
O1 0.0302(9) 0.0313(9) 0.0426(9) 0.0061(7) -0.0060(7) -0.0140(7)
N1 0.0128(7) 0.0189(8) 0.0212(8) 0.0011(6) 0.0032(6) -0.0017(6)
C1 0.0338(12) 0.0248(11) 0.0221(10) -0.0036(8) 0.0037(9) -0.0005(9)
B1 0.0194(11) 0.0225(12) 0.0338(12) 0.0048(10) 0.0075(9) 0.0015(9)
P2 0.0155(2) 0.0129(2) 0.0174(2) -0.00157(17) 0.00430(18) 0.00039(18)
F2 0.0288(7) 0.0289(7) 0.0362(7) -0.0029(5) 0.0120(5) -0.0039(5)
N2 0.0181(8) 0.0153(8) 0.0198(8) -0.0015(6) 0.0030(6) -0.0017(6)
C2 0.0245(10) 0.0255(10) 0.0160(9) 0.0000(8) 0.0040(8) -0.0040(9)
B2 0.0233(11) 0.0170(11) 0.0258(11) -0.0008(8) 0.0053(9) 0.0019(9)
P3 0.0132(2) 0.0147(2) 0.0169(2) -0.00038(17) 0.00151(17) 0.00051(18)
F3 0.0194(6) 0.0422(8) 0.0431(8) 0.0012(6) 0.0050(5) -0.0037(6)
C3 0.0214(10) 0.0317(12) 0.0263(10) 0.0063(9) -0.0033(8) -0.0011(9)
P4 0.0158(2) 0.0121(2) 0.0221(2) -0.00212(18) 0.00806(18) -0.00123(18)
F4 0.0446(9) 0.0340(8) 0.0520(9) 0.0205(6) 0.0139(7) 0.0076(6)
C4 0.0167(9) 0.0238(10) 0.0209(9) 0.0027(8) -0.0003(7) -0.0034(8)
F5 0.0195(6) 0.0422(8) 0.0621(9) -0.0050(7) 0.0034(6) 0.0057(6)
C5 0.0207(10) 0.0167(9) 0.0213(9) 0.0032(7) 0.0014(7) -0.0020(8)
F6 0.0906(12) 0.0159(6) 0.0360(7) 0.0012(5) 0.0277(8) -0.0006(7)
C6 0.0240(10) 0.0157(9) 0.0239(9) -0.0006(7) 0.0014(8) 0.0032(8)
F7 0.0286(7) 0.0345(7) 0.0284(6) 0.0014(5) 0.0071(5) -0.0057(6)
C7 0.0282(12) 0.0321(12) 0.0467(14) -0.0050(10) 0.0220(10) -0.0027(10)
F8 0.0307(7) 0.0519(9) 0.0298(7) -0.0148(6) 0.0041(5) 0.0029(6)
C8 0.0242(10) 0.0192(10) 0.0268(10) -0.0017(8) 0.0115(8) 0.0022(8)
C9 0.0314(12) 0.0207(10) 0.0279(10) -0.0094(8) 0.0068(9) -0.0056(9)
C10 0.0221(10) 0.0147(9) 0.0202(9) -0.0024(7) 0.0023(7) -0.0030(8)
C11 0.0569(16) 0.0274(12) 0.0310(12) 0.0046(9) 0.0239(11) 0.0114(11)
C12 0.0332(12) 0.0200(10) 0.0178(9) -0.0019(7) -0.0022(8) 0.0049(9)
C13 0.0245(10) 0.0180(10) 0.0258(10) 0.0030(8) 0.0024(8) 0.0014(8)
C14 0.0205(10) 0.0150(9) 0.0214(9) 0.0007(7) 0.0019(7) -0.0015(8)
C15 0.0144(9) 0.0276(11) 0.0323(11) 0.0072(9) 0.0044(8) 0.0025(8)
C16 0.0127(9) 0.0247(11) 0.0291(10) 0.0028(8) 0.0035(8) -0.0004(8)
C17 0.0224(10) 0.0180(10) 0.0248(10) -0.0012(8) 0.0101(8) -0.0049(8)
C18 0.0263(12) 0.0397(14) 0.0449(14) 0.0035(11) 0.0106(10) -0.0133(11)
C19 0.0296(11) 0.0185(10) 0.0356(11) -0.0055(9) 0.0148(9) -0.0024(9)
C20 0.0314(12) 0.0294(12) 0.0352(12) -0.0052(9) 0.0120(10) 0.0014(10)
C21 0.0346(14) 0.0317(14) 0.092(2) -0.0156(14) 0.0198(15) -0.0048(12)
C22 0.0272(12) 0.0313(13) 0.0511(14) -0.0114(11) 0.0098(10) -0.0066(10)
C23 0.0314(13) 0.0321(13) 0.0417(13) 0.0004(10) 0.0084(10) -0.0091(10)
C24 0.0260(11) 0.0343(13) 0.0337(12) -0.0015(9) 0.0033(9) -0.0068(10)

loop_
_atom_type_symbol
_atom_type_description
_atom_type_scat_dispersion_real
_atom_type_scat_dispersion_imag
_atom_type_scat_source
C C 0.0033 0.0016 'International Tables Vol C Tables 4.2.6.8 and 6.1.1.4'
H H 0.0000 0.0000 'International Tables Vol C Tables 4.2.6.8 and 6.1.1.4'
B B 0.0013 0.0007 'International Tables Vol C Tables 4.2.6.8 and 6.1.1.4'
N N 0.0061 0.0033 'International Tables Vol C Tables 4.2.6.8 and 6.1.1.4'
F F 0.0171 0.0103 'International Tables Vol C Tables 4.2.6.8 and 6.1.1.4'
O O 0.0106 0.0060 'International Tables Vol C Tables 4.2.6.8 and 6.1.1.4'
Ru Ru -1.2594 0.8363 'International Tables Vol C Tables 4.2.6.8 and 6.1.1.4'
P P 0.1023 0.0942 'International Tables Vol C Tables 4.2.6.8 and 6.1.1.4'

loop_
_geom_angle_atom_site_label_1
_geom_angle_atom_site_label_2
_geom_angle_atom_site_label_3
_geom_angle
_geom_angle_site_symmetry_1
_geom_angle_site_symmetry_3
_geom_angle_publ_flag
N2 Ru1 N1 39.26(6) . . ?
N2 Ru1 P4 110.55(4) . . ?
N1 Ru1 P4 149.48(4) . . ?
N2 Ru1 P2 153.52(4) . . ?
N1 Ru1 P2 114.70(4) . . ?
P4 Ru1 P2 95.748(18) . . ?
N2 Ru1 P1 92.42(4) . . ?
N1 Ru1 P1 93.38(4) . . ?
P4 Ru1 P1 92.222(19) . . ?
P2 Ru1 P1 83.184(18) . . ?
N2 Ru1 P3 90.14(4) . . ?
N1 Ru1 P3 90.92(4) . . ?
P4 Ru1 P3 83.455(19) . . ?
P2 Ru1 P3 96.113(18) . . ?
P1 Ru1 P3 175.537(17) . . ?
C4 P1 C2 103.43(9) . . ?
C4 P1 C5 104.48(9) . . ?
C2 P1 C5 102.03(9) . . ?
C4 P1 Ru1 113.03(6) . . ?
C2 P1 Ru1 122.99(7) . . ?
C5 P1 Ru1 108.97(6) . . ?
C21 O1 C24 109.84(17) . . ?
N2 N1 Ru1 69.79(9) . . ?
N2 N1 H1N 110.0 . . ?
Ru1 N1 H1N 124.6 . . ?
N2 N1 H2N 110.8 . . ?
Ru1 N1 H2N 124.2 . . ?
H1N N1 H2N 108.0 . . ?
C2 C1 H1A 109.5 . . ?
C2 C1 H1B 109.5 . . ?
H1A C1 H1B 109.5 . . ?
C2 C1 H1C 109.5 . . ?
H1A C1 H1C 109.5 . . ?
H1B C1 H1C 109.5 . . ?
F4 B1 F1 111.30(19) . . ?
F4 B1 F3 110.27(18) . . ?
F1 B1 F3 110.01(19) . . ?
F4 B1 F2 109.21(19) . . ?
F1 B1 F2 107.34(17) . . ?
F3 B1 F2 108.63(18) . . ?
C10 P2 C8 101.54(9) . . ?
C10 P2 C6 103.41(9) . . ?
C8 P2 C6 99.95(9) . . ?
C10 P2 Ru1 120.20(6) . . ?
C8 P2 Ru1 117.85(7) . . ?
C6 P2 Ru1 111.14(6) . . ?
N1 N2 Ru1 70.95(9) . . ?
N1 N2 H4N 110.1 . . ?
Ru1 N2 H4N 126.6 . . ?
N1 N2 H3N 109.1 . . ?
Ru1 N2 H3N 123.4 . . ?
H4N N2 H3N 107.1 . . ?
C1 C2 P1 114.80(14) . . ?
C1 C2 H2A 108.6 . . ?
P1 C2 H2A 108.6 . . ?
C1 C2 H2B 108.6 . . ?
P1 C2 H2B 108.6 . . ?
H2A C2 H2B 107.5 . . ?
F5 B2 F6 109.49(18) . . ?
F5 B2 F8 108.54(17) . . ?
F6 B2 F8 110.51(18) . . ?
F5 B2 F7 110.07(18) . . ?
F6 B2 F7 108.99(17) . . ?
F8 B2 F7 109.23(18) . . ?
C12 P3 C14 101.93(9) . . ?
C12 P3 C15 104.58(10) . . ?
C14 P3 C15 101.14(9) . . ?
C12 P3 Ru1 120.55(7) . . ?
C14 P3 Ru1 118.35(6) . . ?
C15 P3 Ru1 107.90(7) . . ?
C4 C3 H3A 109.5 . . ?
C4 C3 H3B 109.5 . . ?
H3A C3 H3B 109.5 . . ?
C4 C3 H3C 109.5 . . ?
H3A C3 H3C 109.5 . . ?
H3B C3 H3C 109.5 . . ?
C16 P4 C19 104.72(10) . . ?
C16 P4 C17 103.43(9) . . ?
C19 P4 C17 104.16(9) . . ?
C16 P4 Ru1 110.42(7) . . ?
C19 P4 Ru1 107.60(7) . . ?
C17 P4 Ru1 124.77(7) . . ?
C3 C4 P1 117.39(14) . . ?
C3 C4 H4A 108.0 . . ?
P1 C4 H4A 108.0 . . ?
C3 C4 H4B 108.0 . . ?
P1 C4 H4B 108.0 . . ?
H4A C4 H4B 107.2 . . ?
C6 C5 P1 109.73(13) . . ?
C6 C5 H5A 109.7 . . ?
P1 C5 H5A 109.7 . . ?
C6 C5 H5B 109.7 . . ?
P1 C5 H5B 109.7 . . ?
H5A C5 H5B 108.2 . . ?
C5 C6 P2 111.87(13) . . ?
C5 C6 H6A 109.2 . . ?
P2 C6 H6A 109.2 . . ?
C5 C6 H6B 109.2 . . ?
P2 C6 H6B 109.2 . . ?
H6A C6 H6B 107.9 . . ?
C8 C7 H7A 109.5 . . ?
C8 C7 H7B 109.5 . . ?
H7A C7 H7B 109.5 . . ?
C8 C7 H7C 109.5 . . ?
H7A C7 H7C 109.5 . . ?
H7B C7 H7C 109.5 . . ?
C7 C8 P2 114.59(15) . . ?
C7 C8 H8A 108.6 . . ?
P2 C8 H8A 108.6 . . ?
C7 C8 H8B 108.6 . . ?
P2 C8 H8B 108.6 . . ?
H8A C8 H8B 107.6 . . ?
C10 C9 H9A 109.5 . . ?
C10 C9 H9B 109.5 . . ?
H9A C9 H9B 109.5 . . ?
C10 C9 H9C 109.5 . . ?
H9A C9 H9C 109.5 . . ?
H9B C9 H9C 109.5 . . ?
C9 C10 P2 117.50(14) . . ?
C9 C10 H10A 107.9 . . ?
P2 C10 H10A 107.9 . . ?
C9 C10 H10B 107.9 . . ?
P2 C10 H10B 107.9 . . ?
H10A C10 H10B 107.2 . . ?
C12 C11 H11A 109.5 . . ?
C12 C11 H11B 109.5 . . ?
H11A C11 H11B 109.5 . . ?
C12 C11 H11C 109.5 . . ?
H11A C11 H11C 109.5 . . ?
H11B C11 H11C 109.5 . . ?
C11 C12 P3 113.04(15) . . ?
C11 C12 H12A 109.0 . . ?
P3 C12 H12A 109.0 . . ?
C11 C12 H12B 109.0 . . ?
P3 C12 H12B 109.0 . . ?
H12A C12 H12B 107.8 . . ?
C14 C13 H13A 109.5 . . ?
C14 C13 H13B 109.5 . . ?
H13A C13 H13B 109.5 . . ?
C14 C13 H13C 109.5 . . ?
H13A C13 H13C 109.5 . . ?
H13B C13 H13C 109.5 . . ?
C13 C14 P3 115.09(13) . . ?
C13 C14 H14A 108.5 . . ?
P3 C14 H14A 108.5 . . ?
C13 C14 H14B 108.5 . . ?
P3 C14 H14B 108.5 . . ?
H14A C14 H14B 107.5 . . ?
C16 C15 P3 111.74(14) . . ?
C16 C15 H15A 109.3 . . ?
P3 C15 H15A 109.3 . . ?
C16 C15 H15B 109.3 . . ?
P3 C15 H15B 109.3 . . ?
H15A C15 H15B 107.9 . . ?
C15 C16 P4 109.10(13) . . ?
C15 C16 H16A 109.9 . . ?
P4 C16 H16A 109.9 . . ?
C15 C16 H16B 109.9 . . ?
P4 C16 H16B 109.9 . . ?
H16A C16 H16B 108.3 . . ?
C18 C17 P4 117.71(16) . . ?
C18 C17 H17A 107.9 . . ?
P4 C17 H17A 107.9 . . ?
C18 C17 H17B 107.9 . . ?
P4 C17 H17B 107.9 . . ?
H17A C17 H17B 107.2 . . ?
C17 C18 H18A 109.5 . . ?
C17 C18 H18B 109.5 . . ?
H18A C18 H18B 109.5 . . ?
C17 C18 H18C 109.5 . . ?
H18A C18 H18C 109.5 . . ?
H18B C18 H18C 109.5 . . ?
C20 C19 P4 119.29(15) . . ?
C20 C19 H19A 107.5 . . ?
P4 C19 H19A 107.5 . . ?
C20 C19 H19B 107.5 . . ?
P4 C19 H19B 107.5 . . ?
H19A C19 H19B 107.0 . . ?
C19 C20 H20A 109.5 . . ?
C19 C20 H20B 109.5 . . ?
H20A C20 H20B 109.5 . . ?
C19 C20 H20C 109.5 . . ?
H20A C20 H20C 109.5 . . ?
H20B C20 H20C 109.5 . . ?
O1 C21 C22 107.6(2) . . ?
O1 C21 H21A 110.2 . . ?
C22 C21 H21A 110.2 . . ?
O1 C21 H21B 110.2 . . ?
C22 C21 H21B 110.2 . . ?
H21A C21 H21B 108.5 . . ?
C23 C22 C21 102.7(2) . . ?
C23 C22 H22A 111.2 . . ?
C21 C22 H22A 111.2 . . ?
C23 C22 H22B 111.2 . . ?
C21 C22 H22B 111.2 . . ?
H22A C22 H22B 109.1 . . ?
C22 C23 C24 102.92(19) . . ?
C22 C23 H23A 111.2 . . ?
C24 C23 H23A 111.2 . . ?
C22 C23 H23B 111.2 . . ?
C24 C23 H23B 111.2 . . ?
H23A C23 H23B 109.1 . . ?
O1 C24 C23 105.52(19) . . ?
O1 C24 H24A 110.6 . . ?
C23 C24 H24A 110.6 . . ?
O1 C24 H24B 110.6 . . ?
C23 C24 H24B 110.6 . . ?
H24A C24 H24B 108.8 . . ?

loop_
_geom_bond_atom_site_label_1
_geom_bond_atom_site_label_2
_geom_bond_distance
_geom_bond_site_symmetry_2
_geom_bond_publ_flag
Ru1 N2 2.1594(16) . ?
Ru1 N1 2.1749(16) . ?
Ru1 P4 2.2859(5) . ?
Ru1 P2 2.2984(5) . ?
Ru1 P1 2.3452(5) . ?
Ru1 P3 2.3851(5) . ?
P1 C4 1.834(2) . ?
P1 C2 1.8339(19) . ?
P1 C5 1.837(2) . ?
F1 B1 1.392(3) . ?
O1 C21 1.412(3) . ?
O1 C24 1.440(3) . ?
N1 N2 1.456(2) . ?
N1 H1N 0.8616 . ?
N1 H2N 0.8440 . ?
C1 C2 1.533(3) . ?
C1 H1A 0.9800 . ?
C1 H1B 0.9800 . ?
C1 H1C 0.9800 . ?
B1 F4 1.376(3) . ?
B1 F3 1.395(3) . ?
B1 F2 1.413(3) . ?
P2 C10 1.8398(19) . ?
P2 C8 1.8402(19) . ?
P2 C6 1.855(2) . ?
N2 H4N 0.8619 . ?
N2 H3N 0.8529 . ?
C2 H2A 0.9900 . ?
C2 H2B 0.9900 . ?
B2 F5 1.385(3) . ?
B2 F6 1.386(3) . ?
B2 F8 1.387(3) . ?
B2 F7 1.390(3) . ?
P3 C12 1.832(2) . ?
P3 C14 1.8358(19) . ?
P3 C15 1.845(2) . ?
C3 C4 1.526(3) . ?
C3 H3A 0.9800 . ?
C3 H3B 0.9800 . ?
C3 H3C 0.9800 . ?
P4 C16 1.827(2) . ?
P4 C19 1.843(2) . ?
P4 C17 1.846(2) . ?
C4 H4A 0.9900 . ?
C4 H4B 0.9900 . ?
C5 C6 1.525(3) . ?
C5 H5A 0.9900 . ?
C5 H5B 0.9900 . ?
C6 H6A 0.9900 . ?
C6 H6B 0.9900 . ?
C7 C8 1.525(3) . ?
C7 H7A 0.9800 . ?
C7 H7B 0.9800 . ?
C7 H7C 0.9800 . ?
C8 H8A 0.9900 . ?
C8 H8B 0.9900 . ?
C9 C10 1.531(3) . ?
C9 H9A 0.9800 . ?
C9 H9B 0.9800 . ?
C9 H9C 0.9800 . ?
C10 H10A 0.9900 . ?
C10 H10B 0.9900 . ?
C11 C12 1.530(3) . ?
C11 H11A 0.9800 . ?
C11 H11B 0.9800 . ?
C11 H11C 0.9800 . ?
C12 H12A 0.9900 . ?
C12 H12B 0.9900 . ?
C13 C14 1.536(3) . ?
C13 H13A 0.9800 . ?
C13 H13B 0.9800 . ?
C13 H13C 0.9800 . ?
C14 H14A 0.9900 . ?
C14 H14B 0.9900 . ?
C15 C16 1.535(3) . ?
C15 H15A 0.9900 . ?
C15 H15B 0.9900 . ?
C16 H16A 0.9900 . ?
C16 H16B 0.9900 . ?
C17 C18 1.526(3) . ?
C17 H17A 0.9900 . ?
C17 H17B 0.9900 . ?
C18 H18A 0.9800 . ?
C18 H18B 0.9800 . ?
C18 H18C 0.9800 . ?
C19 C20 1.515(3) . ?
C19 H19A 0.9900 . ?
C19 H19B 0.9900 . ?
C20 H20A 0.9800 . ?
C20 H20B 0.9800 . ?
C20 H20C 0.9800 . ?
C21 C22 1.513(3) . ?
C21 H21A 0.9900 . ?
C21 H21B 0.9900 . ?
C22 C23 1.508(3) . ?
C22 H22A 0.9900 . ?
C22 H22B 0.9900 . ?
C23 C24 1.515(3) . ?
C23 H23A 0.9900 . ?
C23 H23B 0.9900 . ?
C24 H24A 0.9900 . ?
C24 H24B 0.9900 . ?
